data_4069123
loop_
_publ_author_name
'Lu, Erli'
'Gan, Wei'
'Chen, Yaofeng'

_publ_section_title
;
 Monoalkyllanthanide Complexes with New \b-Diketiminato Derivative
 Dianionic Ligands
;
_journal_issue 7
_journal_name_full Organometallics
_journal_page_first 2318
_journal_paper_doi 10.1021/om900040r
_journal_volume 28
_journal_year 2009
_chemical_formula_sum 'C31 H56 N3 O Si Y'
_chemical_formula_weight 603.79
_chemical_name_systematic
; 
 ? 
;
_space_group_IT_number 14
_symmetry_cell_setting monoclinic
_symmetry_space_group_name_Hall '-P 2yn'
_symmetry_space_group_name_H-M 'P 1 21/n 1'
_atom_sites_solution_hydrogens geom
_atom_sites_solution_primary direct
_atom_sites_solution_secondary difmap
_audit_creation_method SHELXL-97
_cell_angle_alpha 90.00
_cell_angle_beta 100.229(2)
_cell_angle_gamma 90.00
_cell_formula_units_Z 4
_cell_length_a 12.0778(10)
_cell_length_b 14.9844(13)
_cell_length_c 19.4295(17)
_cell_measurement_reflns_used 2794
_cell_measurement_temperature 293(2)
_cell_measurement_theta_max 41.024
_cell_measurement_theta_min 4.591
_cell_volume 3460.4(5)
_computing_cell_refinement 'Bruker SMART'
_computing_data_collection 'Bruker SMART'
_computing_data_reduction 'Bruker SHELXTL'
_computing_molecular_graphics 'Bruker SHELXTL'
_computing_publication_material 'Bruker SHELXTL'
_computing_structure_refinement 'SHELXL-97 (Sheldrick, 1997)'
_computing_structure_solution 'SHELXS-97 (Sheldrick, 1990)'
_diffrn_ambient_temperature 293(2)
_diffrn_measured_fraction_theta_full 0.989
_diffrn_measured_fraction_theta_max 0.989
_diffrn_measurement_device_type 'CCD area detector'
_diffrn_measurement_method 'phi and omega scans'
_diffrn_radiation_monochromator graphite
_diffrn_radiation_source 'fine-focus sealed tube'
_diffrn_radiation_type MoK\a
_diffrn_radiation_wavelength 0.71073
_diffrn_reflns_av_R_equivalents 0.0862
_diffrn_reflns_av_sigmaI/netI 0.1414
_diffrn_reflns_limit_h_max 15
_diffrn_reflns_limit_h_min -13
_diffrn_reflns_limit_k_max 18
_diffrn_reflns_limit_k_min -18
_diffrn_reflns_limit_l_max 24
_diffrn_reflns_limit_l_min -22
_diffrn_reflns_number 20117
_diffrn_reflns_theta_full 26.99
_diffrn_reflns_theta_max 26.99
_diffrn_reflns_theta_min 1.73
_exptl_absorpt_coefficient_mu 1.745
_exptl_absorpt_correction_T_max 1.0000
_exptl_absorpt_correction_T_min 0.8162
_exptl_absorpt_correction_type empirical
_exptl_absorpt_process_details sadabs
_exptl_crystal_colour colorless
_exptl_crystal_density_diffrn 1.159
_exptl_crystal_density_method 'not measured'
_exptl_crystal_description prismatic
_exptl_crystal_F_000 1296
_exptl_crystal_size_max 0.450
_exptl_crystal_size_mid 0.322
_exptl_crystal_size_min 0.231
_refine_diff_density_max 0.460
_refine_diff_density_min -0.303
_refine_diff_density_rms 0.057
_refine_ls_extinction_method none
_refine_ls_goodness_of_fit_ref 0.933
_refine_ls_hydrogen_treatment constr
_refine_ls_matrix_type full
_refine_ls_number_parameters 346
_refine_ls_number_reflns 7474
_refine_ls_number_restraints 0
_refine_ls_restrained_S_all 0.933
_refine_ls_R_factor_all 0.1035
_refine_ls_R_factor_gt 0.0440
_refine_ls_shift/su_max 0.001
_refine_ls_shift/su_mean 0.000
_refine_ls_structure_factor_coef Fsqd
_refine_ls_weighting_details
; calc 
 [0.00000+1.00000exp(2.00(sin\q/\l)^2^)]/ 
   [\s^2^(Fo^2^)+0.0000+0.0000*P+(0.0273P)^2^+0.0000sin\q/\l] 
 where P = 0.33333Fo^2^ + 0.66667Fc^2^ 
;
_refine_ls_weighting_scheme calc
_refine_ls_wR_factor_gt 0.0832
_refine_ls_wR_factor_ref 0.0959
_reflns_number_gt 3714
_reflns_number_total 7474
_reflns_threshold_expression >2sigma(I)
_cod_data_source_file om900040r_si_002.cif
_cod_data_source_block cd28108
_cod_depositor_comments
;
The following automatic conversions were performed:

'_symmetry_cell_setting' value 'Monoclinic' changed to 'monoclinic'
according to /home/saulius/struct/CIF-dictionaries/cif_core.dic
dictionary named 'cif_core.dic' version 2.4.2 from 2011-04-26.

Automatic conversion script
Id: cif_fix_values 1715 2011-07-08 13:25:40Z adriana 
;
_cod_original_sg_symbol_H-M P2(1)/n
_cod_database_code 4069123

loop_
_symmetry_equiv_pos_as_xyz
'x, y, z'
'-x+1/2, y+1/2, -z+1/2'
'-x, -y, -z'
'x-1/2, -y-1/2, z-1/2'

loop_
_atom_site_label
_atom_site_type_symbol
_atom_site_fract_x
_atom_site_fract_y
_atom_site_fract_z
_atom_site_U_iso_or_equiv
_atom_site_adp_type
_atom_site_occupancy
_atom_site_symmetry_multiplicity
_atom_site_calc_flag
_atom_site_refinement_flags
Y Y 0.43307(3) 0.17390(2) 0.779175(17) 0.03668(10) Uani 1 1 d .
Si Si 0.29093(9) 0.02887(8) 0.89958(6) 0.0554(3) Uani 1 1 d .
O1 O 0.63382(19) 0.14058(16) 0.81019(12) 0.0528(7) Uani 1 1 d .
N1 N 0.4173(2) 0.13184(18) 0.65985(13) 0.0382(7) Uani 1 1 d .
N2 N 0.2580(2) 0.22723(19) 0.72741(14) 0.0426(7) Uani 1 1 d .
N3 N 0.4140(2) 0.30207(18) 0.83231(15) 0.0499(8) Uani 1 1 d .
C1 C 0.3266(3) 0.0749(3) 0.54417(19) 0.0712(13) Uani 1 1 d .
H1A H 0.3448 0.1216 0.5142 0.107 Uiso 1 1 calc R
H1B H 0.2547 0.0498 0.5246 0.107 Uiso 1 1 calc R
H1C H 0.3831 0.0292 0.5482 0.107 Uiso 1 1 calc R
C2 C 0.3221(3) 0.1127(2) 0.61573(18) 0.0449(9) Uani 1 1 d .
C3 C 0.2152(3) 0.1306(2) 0.62877(18) 0.0477(10) Uani 1 1 d .
H3 H 0.1566 0.0999 0.6013 0.057 Uiso 1 1 calc R
C4 C 0.1846(3) 0.1893(2) 0.67836(19) 0.0439(9) Uani 1 1 d .
C5 C 0.0602(3) 0.2117(3) 0.6690(2) 0.0742(13) Uani 1 1 d .
H5A H 0.0353 0.2059 0.7131 0.111 Uiso 1 1 calc R
H5B H 0.0183 0.1716 0.6357 0.111 Uiso 1 1 calc R
H5C H 0.0483 0.2719 0.6525 0.111 Uiso 1 1 calc R
C6 C 0.2216(3) 0.3021(3) 0.7665(2) 0.0595(11) Uani 1 1 d .
H6A H 0.1875 0.2800 0.8048 0.071 Uiso 1 1 calc R
H6B H 0.1663 0.3377 0.7361 0.071 Uiso 1 1 calc R
C7 C 0.3231(3) 0.3579(3) 0.7945(2) 0.0636(12) Uani 1 1 d .
H7A H 0.3491 0.3879 0.7560 0.076 Uiso 1 1 calc R
H7B H 0.3029 0.4032 0.8257 0.076 Uiso 1 1 calc R
C11 C 0.5216(3) 0.1203(3) 0.63535(16) 0.0417(9) Uani 1 1 d .
C12 C 0.5752(3) 0.0367(3) 0.64133(17) 0.0454(9) Uani 1 1 d .
C13 C 0.6810(3) 0.0307(3) 0.6219(2) 0.0575(11) Uani 1 1 d .
H13 H 0.7182 -0.0239 0.6251 0.069 Uiso 1 1 calc R
C14 C 0.7303(3) 0.1038(3) 0.5982(2) 0.0612(11) Uani 1 1 d .
H14 H 0.8017 0.0987 0.5869 0.073 Uiso 1 1 calc R
C15 C 0.6762(3) 0.1842(3) 0.59089(19) 0.0579(11) Uani 1 1 d .
H15 H 0.7101 0.2329 0.5733 0.069 Uiso 1 1 calc R
C16 C 0.5713(3) 0.1938(2) 0.60945(17) 0.0451(10) Uani 1 1 d .
C17 C 0.5227(3) -0.0470(3) 0.6659(2) 0.0568(11) Uani 1 1 d .
H17 H 0.4492 -0.0307 0.6767 0.068 Uiso 1 1 calc R
C18 C 0.5039(4) -0.1200(3) 0.6103(2) 0.0939(16) Uani 1 1 d .
H18A H 0.5753 -0.1427 0.6030 0.141 Uiso 1 1 calc R
H18B H 0.4638 -0.0958 0.5673 0.141 Uiso 1 1 calc R
H18C H 0.4608 -0.1676 0.6256 0.141 Uiso 1 1 calc R
C19 C 0.5922(4) -0.0865(3) 0.7313(2) 0.0849(15) Uani 1 1 d .
H19A H 0.6655 -0.1019 0.7223 0.127 Uiso 1 1 calc R
H19B H 0.5557 -0.1391 0.7445 0.127 Uiso 1 1 calc R
H19C H 0.5995 -0.0436 0.7685 0.127 Uiso 1 1 calc R
C20 C 0.5133(3) 0.2839(3) 0.6015(2) 0.0589(11) Uani 1 1 d .
H20 H 0.4335 0.2739 0.6026 0.071 Uiso 1 1 calc R
C21 C 0.5582(4) 0.3461(3) 0.6610(3) 0.0985(17) Uani 1 1 d .
H21A H 0.5508 0.3186 0.7045 0.148 Uiso 1 1 calc R
H21B H 0.5164 0.4009 0.6556 0.148 Uiso 1 1 calc R
H21C H 0.6361 0.3584 0.6607 0.148 Uiso 1 1 calc R
C22 C 0.5207(4) 0.3303(4) 0.5327(2) 0.115(2) Uani 1 1 d .
H22A H 0.4815 0.3862 0.5304 0.172 Uiso 1 1 calc R
H22B H 0.4870 0.2931 0.4944 0.172 Uiso 1 1 calc R
H22C H 0.5982 0.3407 0.5299 0.172 Uiso 1 1 calc R
C31 C 0.4768(3) 0.3467(3) 0.8941(2) 0.0597(11) Uani 1 1 d .
C32 C 0.4020(4) 0.3656(3) 0.9487(2) 0.0881(15) Uani 1 1 d .
H32A H 0.3455 0.4086 0.9304 0.132 Uiso 1 1 calc R
H32B H 0.4474 0.3886 0.9905 0.132 Uiso 1 1 calc R
H32C H 0.3664 0.3112 0.9594 0.132 Uiso 1 1 calc R
C33 C 0.5686(4) 0.2820(3) 0.9265(2) 0.0921(16) Uani 1 1 d .
H33A H 0.5364 0.2242 0.9310 0.138 Uiso 1 1 calc R
H33B H 0.6030 0.3033 0.9719 0.138 Uiso 1 1 calc R
H33C H 0.6245 0.2778 0.8972 0.138 Uiso 1 1 calc R
C34 C 0.5294(4) 0.4336(3) 0.8762(3) 0.0995(17) Uani 1 1 d .
H34A H 0.5831 0.4217 0.8464 0.149 Uiso 1 1 calc R
H34B H 0.5666 0.4618 0.9184 0.149 Uiso 1 1 calc R
H34C H 0.4718 0.4725 0.8525 0.149 Uiso 1 1 calc R
C51 C 0.3817(3) 0.0429(2) 0.8349(2) 0.0582(11) Uani 1 1 d .
H51A H 0.3501 0.0036 0.7968 0.070 Uiso 1 1 calc R
H51B H 0.4526 0.0161 0.8562 0.070 Uiso 1 1 calc R
C52 C 0.2732(4) -0.0898(3) 0.9246(2) 0.0771(13) Uani 1 1 d .
H52A H 0.2366 -0.1225 0.8844 0.116 Uiso 1 1 calc R
H52B H 0.2281 -0.0923 0.9606 0.116 Uiso 1 1 calc R
H52C H 0.3456 -0.1155 0.9416 0.116 Uiso 1 1 calc R
C53 C 0.3467(4) 0.0895(3) 0.9827(2) 0.0929(16) Uani 1 1 d .
H53A H 0.4192 0.0660 1.0027 0.139 Uiso 1 1 calc R
H53B H 0.2960 0.0818 1.0151 0.139 Uiso 1 1 calc R
H53C H 0.3535 0.1519 0.9730 0.139 Uiso 1 1 calc R
C54 C 0.1494(3) 0.0737(3) 0.8651(2) 0.0937(16) Uani 1 1 d .
H54A H 0.1535 0.1374 0.8609 0.141 Uiso 1 1 calc R
H54B H 0.0992 0.0588 0.8965 0.141 Uiso 1 1 calc R
H54C H 0.1219 0.0481 0.8200 0.141 Uiso 1 1 calc R
C61 C 0.6833(4) 0.0871(3) 0.8696(2) 0.0762(13) Uani 1 1 d .
H61A H 0.6661 0.1124 0.9124 0.091 Uiso 1 1 calc R
H61B H 0.6539 0.0267 0.8647 0.091 Uiso 1 1 calc R
C62 C 0.8014(4) 0.0866(5) 0.8716(4) 0.153(3) Uani 1 1 d .
H62A H 0.8393 0.1114 0.9156 0.183 Uiso 1 1 calc R
H62B H 0.8272 0.0256 0.8683 0.183 Uiso 1 1 calc R
C63 C 0.8282(4) 0.1369(5) 0.8160(3) 0.139(3) Uani 1 1 d .
H63A H 0.8546 0.0982 0.7823 0.167 Uiso 1 1 calc R
H63B H 0.8868 0.1798 0.8331 0.167 Uiso 1 1 calc R
C64 C 0.7253(3) 0.1829(3) 0.7836(2) 0.0785(14) Uani 1 1 d .
H64A H 0.7295 0.2458 0.7957 0.094 Uiso 1 1 calc R
H64B H 0.7143 0.1775 0.7331 0.094 Uiso 1 1 calc R

loop_
_atom_site_aniso_label
_atom_site_aniso_U_11
_atom_site_aniso_U_22
_atom_site_aniso_U_33
_atom_site_aniso_U_23
_atom_site_aniso_U_13
_atom_site_aniso_U_12
Y 0.03579(18) 0.04119(19) 0.03333(17) -0.00215(19) 0.00687(12) 0.00148(19)
Si 0.0553(7) 0.0639(8) 0.0497(7) 0.0034(6) 0.0168(6) -0.0071(6)
O1 0.0422(15) 0.0674(18) 0.0461(16) 0.0072(13) 0.0007(12) 0.0098(13)
N1 0.0335(16) 0.0530(19) 0.0291(16) -0.0019(13) 0.0080(13) 0.0025(14)
N2 0.0394(17) 0.0467(19) 0.0422(18) -0.0037(15) 0.0090(14) 0.0081(15)
N3 0.0482(18) 0.046(2) 0.054(2) -0.0130(15) 0.0059(15) 0.0021(15)
C1 0.059(3) 0.110(4) 0.043(2) -0.021(2) 0.004(2) 0.002(3)
C2 0.043(2) 0.057(3) 0.036(2) -0.0062(18) 0.0091(17) 0.0009(19)
C3 0.036(2) 0.059(3) 0.045(2) -0.0068(19) 0.0016(17) -0.0043(18)
C4 0.0313(19) 0.050(3) 0.051(2) 0.0026(19) 0.0078(17) 0.0009(18)
C5 0.036(2) 0.103(4) 0.082(3) -0.019(3) 0.005(2) 0.009(2)
C6 0.052(2) 0.058(3) 0.066(3) -0.008(2) 0.004(2) 0.018(2)
C7 0.073(3) 0.049(3) 0.068(3) -0.012(2) 0.010(2) 0.008(2)
C11 0.037(2) 0.061(3) 0.028(2) -0.0063(18) 0.0103(16) -0.0020(19)
C12 0.044(2) 0.054(3) 0.041(2) -0.0041(18) 0.0153(18) 0.001(2)
C13 0.052(2) 0.059(3) 0.065(3) -0.004(2) 0.021(2) 0.011(2)
C14 0.048(2) 0.073(3) 0.070(3) -0.004(2) 0.030(2) 0.003(2)
C15 0.056(2) 0.060(3) 0.062(3) 0.008(2) 0.023(2) -0.003(2)
C16 0.040(2) 0.060(3) 0.038(2) 0.0028(18) 0.0128(17) 0.0037(19)
C17 0.062(3) 0.051(3) 0.064(3) 0.003(2) 0.029(2) 0.006(2)
C18 0.118(4) 0.075(4) 0.091(4) -0.013(3) 0.024(3) -0.028(3)
C19 0.107(4) 0.066(3) 0.083(4) 0.012(3) 0.020(3) 0.003(3)
C20 0.057(3) 0.062(3) 0.061(3) 0.013(2) 0.018(2) 0.005(2)
C21 0.119(4) 0.053(3) 0.120(5) -0.001(3) 0.009(4) 0.017(3)
C22 0.133(4) 0.131(5) 0.087(4) 0.053(4) 0.037(3) 0.047(4)
C31 0.054(2) 0.059(3) 0.064(3) -0.027(2) 0.005(2) -0.005(2)
C32 0.110(4) 0.087(4) 0.069(3) -0.028(3) 0.020(3) 0.009(3)
C33 0.088(3) 0.099(4) 0.077(3) -0.047(3) -0.020(3) 0.014(3)
C34 0.094(4) 0.079(4) 0.130(5) -0.040(3) 0.032(3) -0.038(3)
C51 0.057(2) 0.058(3) 0.065(3) 0.005(2) 0.022(2) -0.003(2)
C52 0.089(3) 0.080(3) 0.065(3) 0.012(2) 0.018(2) -0.019(3)
C53 0.124(4) 0.093(4) 0.065(3) -0.018(3) 0.026(3) -0.029(3)
C54 0.072(3) 0.100(4) 0.114(4) 0.020(3) 0.030(3) 0.009(3)
C61 0.079(3) 0.083(4) 0.061(3) 0.018(3) -0.003(2) 0.017(3)
C62 0.061(4) 0.217(8) 0.169(7) 0.077(6) -0.011(4) 0.026(4)
C63 0.054(3) 0.239(8) 0.122(5) 0.047(5) 0.009(3) 0.023(4)
C64 0.045(2) 0.120(4) 0.071(3) 0.018(3) 0.011(2) -0.010(3)

loop_
_atom_type_symbol
_atom_type_description
_atom_type_scat_dispersion_real
_atom_type_scat_dispersion_imag
_atom_type_scat_source
C C 0.0033 0.0016 'International Tables Vol C Tables 4.2.6.8 and 6.1.1.4'
H H 0.0000 0.0000 'International Tables Vol C Tables 4.2.6.8 and 6.1.1.4'
N N 0.0061 0.0033 'International Tables Vol C Tables 4.2.6.8 and 6.1.1.4'
O O 0.0106 0.0060 'International Tables Vol C Tables 4.2.6.8 and 6.1.1.4'
Si Si 0.0817 0.0704 'International Tables Vol C Tables 4.2.6.8 and 6.1.1.4'
Y Y -2.7962 3.5667 'International Tables Vol C Tables 4.2.6.8 and 6.1.1.4'

loop_
_geom_angle_atom_site_label_1
_geom_angle_atom_site_label_2
_geom_angle_atom_site_label_3
_geom_angle
N3 Y N2 74.96(10)
N3 Y C51 116.56(12)
N2 Y C51 100.98(12)
N3 Y N1 133.51(10)
N2 Y N1 76.07(9)
C51 Y N1 104.08(11)
N3 Y O1 104.08(10)
N2 Y O1 165.18(9)
C51 Y O1 92.69(11)
N1 Y O1 95.19(8)
C51 Si C54 109.84(19)
C51 Si C52 113.65(19)
C54 Si C52 107.4(2)
C51 Si C53 111.8(2)
C54 Si C53 107.7(2)
C52 Si C53 106.2(2)
C61 O1 C64 107.2(3)
C61 O1 Y 124.2(2)
C64 O1 Y 127.5(2)
C2 N1 C11 117.9(3)
C2 N1 Y 126.3(2)
C11 N1 Y 115.7(2)
C4 N2 C6 118.9(3)
C4 N2 Y 127.9(2)
C6 N2 Y 111.9(2)
C31 N3 C7 112.5(3)
C31 N3 Y 134.3(2)
C7 N3 Y 113.1(2)
C2 C1 H1A 109.5
C2 C1 H1B 109.5
H1A C1 H1B 109.5
C2 C1 H1C 109.5
H1A C1 H1C 109.5
H1B C1 H1C 109.5
N1 C2 C3 124.4(3)
N1 C2 C1 120.2(3)
C3 C2 C1 115.3(3)
C2 C3 C4 128.0(3)
C2 C3 H3 116.0
C4 C3 H3 116.0
N2 C4 C3 123.0(3)
N2 C4 C5 121.2(3)
C3 C4 C5 115.6(3)
C4 C5 H5A 109.5
C4 C5 H5B 109.5
H5A C5 H5B 109.5
C4 C5 H5C 109.5
H5A C5 H5C 109.5
H5B C5 H5C 109.5
N2 C6 C7 108.2(3)
N2 C6 H6A 110.1
C7 C6 H6A 110.1
N2 C6 H6B 110.1
C7 C6 H6B 110.1
H6A C6 H6B 108.4
N3 C7 C6 110.6(3)
N3 C7 H7A 109.5
C6 C7 H7A 109.5
N3 C7 H7B 109.5
C6 C7 H7B 109.5
H7A C7 H7B 108.1
C16 C11 C12 120.9(3)
C16 C11 N1 119.0(3)
C12 C11 N1 120.0(3)
C13 C12 C11 117.7(3)
C13 C12 C17 118.9(3)
C11 C12 C17 123.4(3)
C14 C13 C12 120.9(4)
C14 C13 H13 119.5
C12 C13 H13 119.5
C13 C14 C15 120.9(3)
C13 C14 H14 119.5
C15 C14 H14 119.5
C14 C15 C16 120.4(4)
C14 C15 H15 119.8
C16 C15 H15 119.8
C15 C16 C11 119.0(3)
C15 C16 C20 119.5(3)
C11 C16 C20 121.4(3)
C19 C17 C12 112.7(3)
C19 C17 C18 107.7(4)
C12 C17 C18 112.8(3)
C19 C17 H17 107.8
C12 C17 H17 107.8
C18 C17 H17 107.8
C17 C18 H18A 109.5
C17 C18 H18B 109.5
H18A C18 H18B 109.5
C17 C18 H18C 109.5
H18A C18 H18C 109.5
H18B C18 H18C 109.5
C17 C19 H19A 109.5
C17 C19 H19B 109.5
H19A C19 H19B 109.5
C17 C19 H19C 109.5
H19A C19 H19C 109.5
H19B C19 H19C 109.5
C21 C20 C16 112.0(3)
C21 C20 C22 108.8(4)
C16 C20 C22 113.4(3)
C21 C20 H20 107.4
C16 C20 H20 107.4
C22 C20 H20 107.4
C20 C21 H21A 109.5
C20 C21 H21B 109.5
H21A C21 H21B 109.5
C20 C21 H21C 109.5
H21A C21 H21C 109.5
H21B C21 H21C 109.5
C20 C22 H22A 109.5
C20 C22 H22B 109.5
H22A C22 H22B 109.5
C20 C22 H22C 109.5
H22A C22 H22C 109.5
H22B C22 H22C 109.5
N3 C31 C34 112.5(4)
N3 C31 C33 106.4(3)
C34 C31 C33 109.7(4)
N3 C31 C32 111.6(3)
C34 C31 C32 108.7(3)
C33 C31 C32 107.8(4)
C31 C32 H32A 109.5
C31 C32 H32B 109.5
H32A C32 H32B 109.5
C31 C32 H32C 109.5
H32A C32 H32C 109.5
H32B C32 H32C 109.5
C31 C33 H33A 109.5
C31 C33 H33B 109.5
H33A C33 H33B 109.5
C31 C33 H33C 109.5
H33A C33 H33C 109.5
H33B C33 H33C 109.5
C31 C34 H34A 109.5
C31 C34 H34B 109.5
H34A C34 H34B 109.5
C31 C34 H34C 109.5
H34A C34 H34C 109.5
H34B C34 H34C 109.5
Si C51 Y 130.39(19)
Si C51 H51A 104.7
Y C51 H51A 104.7
Si C51 H51B 104.7
Y C51 H51B 104.7
H51A C51 H51B 105.7
Si C52 H52A 109.5
Si C52 H52B 109.5
H52A C52 H52B 109.5
Si C52 H52C 109.5
H52A C52 H52C 109.5
H52B C52 H52C 109.5
Si C53 H53A 109.5
Si C53 H53B 109.5
H53A C53 H53B 109.5
Si C53 H53C 109.5
H53A C53 H53C 109.5
H53B C53 H53C 109.5
Si C54 H54A 109.5
Si C54 H54B 109.5
H54A C54 H54B 109.5
Si C54 H54C 109.5
H54A C54 H54C 109.5
H54B C54 H54C 109.5
C62 C61 O1 107.2(4)
C62 C61 H61A 110.3
O1 C61 H61A 110.3
C62 C61 H61B 110.3
O1 C61 H61B 110.3
H61A C61 H61B 108.5
C63 C62 C61 110.1(5)
C63 C62 H62A 109.6
C61 C62 H62A 109.6
C63 C62 H62B 109.6
C61 C62 H62B 109.6
H62A C62 H62B 108.1
C62 C63 C64 106.9(4)
C62 C63 H63A 110.3
C64 C63 H63A 110.3
C62 C63 H63B 110.3
C64 C63 H63B 110.3
H63A C63 H63B 108.6
O1 C64 C63 106.5(4)
O1 C64 H64A 110.4
C63 C64 H64A 110.4
O1 C64 H64B 110.4
C63 C64 H64B 110.4
H64A C64 H64B 108.6

loop_
_geom_bond_atom_site_label_1
_geom_bond_atom_site_label_2
_geom_bond_distance
Y N3 2.212(3)
Y N2 2.317(3)
Y C51 2.377(3)
Y N1 2.377(3)
Y O1 2.444(2)
Si C51 1.820(3)
Si C54 1.848(4)
Si C52 1.865(4)
Si C53 1.872(4)
O1 C61 1.445(4)
O1 C64 1.447(4)
N1 C2 1.338(4)
N1 C11 1.433(4)
N2 C4 1.310(4)
N2 C6 1.466(4)
N3 C31 1.463(4)
N3 C7 1.469(4)
C1 C2 1.512(4)
C1 H1A 0.9600
C1 H1B 0.9600
C1 H1C 0.9600
C2 C3 1.385(4)
C3 C4 1.402(5)
C3 H3 0.9300
C4 C5 1.519(4)
C5 H5A 0.9600
C5 H5B 0.9600
C5 H5C 0.9600
C6 C7 1.504(5)
C6 H6A 0.9700
C6 H6B 0.9700
C7 H7A 0.9700
C7 H7B 0.9700
C11 C16 1.391(4)
C11 C12 1.405(5)
C12 C13 1.398(4)
C12 C17 1.520(5)
C13 C14 1.365(5)
C13 H13 0.9300
C14 C15 1.367(5)
C14 H14 0.9300
C15 C16 1.385(4)
C15 H15 0.9300
C16 C20 1.516(5)
C17 C19 1.513(5)
C17 C18 1.526(5)
C17 H17 0.9800
C18 H18A 0.9600
C18 H18B 0.9600
C18 H18C 0.9600
C19 H19A 0.9600
C19 H19B 0.9600
C19 H19C 0.9600
C20 C21 1.508(5)
C20 C22 1.523(5)
C20 H20 0.9800
C21 H21A 0.9600
C21 H21B 0.9600
C21 H21C 0.9600
C22 H22A 0.9600
C22 H22B 0.9600
C22 H22C 0.9600
C31 C34 1.517(5)
C31 C33 1.522(5)
C31 C32 1.538(5)
C32 H32A 0.9600
C32 H32B 0.9600
C32 H32C 0.9600
C33 H33A 0.9600
C33 H33B 0.9600
C33 H33C 0.9600
C34 H34A 0.9600
C34 H34B 0.9600
C34 H34C 0.9600
C51 H51A 0.9700
C51 H51B 0.9700
C52 H52A 0.9600
C52 H52B 0.9600
C52 H52C 0.9600
C53 H53A 0.9600
C53 H53B 0.9600
C53 H53C 0.9600
C54 H54A 0.9600
C54 H54B 0.9600
C54 H54C 0.9600
C61 C62 1.420(6)
C61 H61A 0.9700
C61 H61B 0.9700
C62 C63 1.401(7)
C62 H62A 0.9700
C62 H62B 0.9700
C63 C64 1.463(6)
C63 H63A 0.9700
C63 H63B 0.9700
C64 H64A 0.9700
C64 H64B 0.9700

loop_
_geom_torsion_atom_site_label_1
_geom_torsion_atom_site_label_2
_geom_torsion_atom_site_label_3
_geom_torsion_atom_site_label_4
_geom_torsion
N3 Y O1 C61 92.5(3)
N2 Y O1 C61 176.9(4)
C51 Y O1 C61 -25.7(3)
N1 Y O1 C61 -130.2(3)
N3 Y O1 C64 -73.9(3)
N2 Y O1 C64 10.4(5)
C51 Y O1 C64 167.8(3)
N1 Y O1 C64 63.4(3)
N3 Y N1 C2 -82.9(3)
N2 Y N1 C2 -30.1(3)
C51 Y N1 C2 68.0(3)
O1 Y N1 C2 162.0(3)
N3 Y N1 C11 101.7(3)
N2 Y N1 C11 154.5(3)
C51 Y N1 C11 -107.4(2)
O1 Y N1 C11 -13.4(2)
N3 Y N2 C4 -178.7(3)
C51 Y N2 C4 -63.9(3)
N1 Y N2 C4 38.1(3)
O1 Y N2 C4 93.1(5)
N3 Y N2 C6 -12.2(2)
C51 Y N2 C6 102.6(2)
N1 Y N2 C6 -155.5(2)
O1 Y N2 C6 -100.5(4)
N2 Y N3 C31 169.6(3)
C51 Y N3 C31 74.7(4)
N1 Y N3 C31 -137.2(3)
O1 Y N3 C31 -25.7(3)
N2 Y N3 C7 -15.8(2)
C51 Y N3 C7 -110.7(2)
N1 Y N3 C7 37.4(3)
O1 Y N3 C7 149.0(2)
C11 N1 C2 C3 -171.9(3)
Y N1 C2 C3 12.8(5)
C11 N1 C2 C1 3.7(5)
Y N1 C2 C1 -171.6(3)
N1 C2 C3 C4 17.6(6)
C1 C2 C3 C4 -158.2(4)
C6 N2 C4 C3 166.4(3)
Y N2 C4 C3 -28.0(5)
C6 N2 C4 C5 -9.5(5)
Y N2 C4 C5 156.1(3)
C2 C3 C4 N2 -10.2(6)
C2 C3 C4 C5 165.9(4)
C4 N2 C6 C7 -155.3(3)
Y N2 C6 C7 36.9(4)
C31 N3 C7 C6 -142.5(3)
Y N3 C7 C6 41.6(4)
N2 C6 C7 N3 -51.5(4)
C2 N1 C11 C16 96.5(4)
Y N1 C11 C16 -87.7(3)
C2 N1 C11 C12 -87.0(4)
Y N1 C11 C12 88.8(3)
C16 C11 C12 C13 1.4(5)
N1 C11 C12 C13 -175.0(3)
C16 C11 C12 C17 -176.9(3)
N1 C11 C12 C17 6.7(5)
C11 C12 C13 C14 0.3(6)
C17 C12 C13 C14 178.7(4)
C12 C13 C14 C15 -2.0(6)
C13 C14 C15 C16 2.0(6)
C14 C15 C16 C11 -0.3(6)
C14 C15 C16 C20 179.4(4)
C12 C11 C16 C15 -1.4(5)
N1 C11 C16 C15 175.0(3)
C12 C11 C16 C20 178.9(3)
N1 C11 C16 C20 -4.7(5)
C13 C12 C17 C19 61.8(5)
C11 C12 C17 C19 -119.9(4)
C13 C12 C17 C18 -60.6(5)
C11 C12 C17 C18 117.8(4)
C15 C16 C20 C21 -79.8(5)
C11 C16 C20 C21 99.9(4)
C15 C16 C20 C22 43.8(5)
C11 C16 C20 C22 -136.5(4)
C7 N3 C31 C34 -58.6(4)
Y N3 C31 C34 116.0(4)
C7 N3 C31 C33 -178.8(3)
Y N3 C31 C33 -4.2(5)
C7 N3 C31 C32 63.9(4)
Y N3 C31 C32 -121.5(3)
C54 Si C51 Y 57.5(3)
C52 Si C51 Y 177.8(2)
C53 Si C51 Y -62.1(3)
N3 Y C51 Si 20.8(3)
N2 Y C51 Si -57.8(3)
N1 Y C51 Si -136.0(2)
O1 Y C51 Si 128.0(3)
C64 O1 C61 C62 -8.7(5)
Y O1 C61 C62 -177.5(4)
O1 C61 C62 C63 -0.3(8)
C61 C62 C63 C64 9.0(9)
C61 O1 C64 C63 14.0(5)
Y O1 C64 C63 -177.7(3)
C62 C63 C64 O1 -14.2(7)
